data_7002805
loop_
_publ_author_name
'Liu, Yen-Shen'
'Tang, Ming-Feng'
'Lii, Kwang-Hwa'

_publ_section_title
;
 Rare earth metal squarates incorporating ethylene glycol ligand with a
 three-dimensional framework structure: RE(C4O4)1.5(C2H6O2) (RE = Y,
 La--Nd, Sm--Lu)
;
_journal_issue 44
_journal_name_full 'Dalton Transactions'
_journal_page_first 9781
_journal_page_last 9786
_journal_paper_doi 10.1039/b911962k
_journal_year 2009
_chemical_formula_moiety Yb(C4O4)1.5(C2H6O2)
_chemical_formula_sum 'C8 H6 O8 Yb'
_chemical_formula_weight 403.17
_chemical_name_systematic
;
?
;
_space_group_IT_number 15
_symmetry_cell_setting monoclinic
_symmetry_space_group_name_Hall '-C 2yc'
_symmetry_space_group_name_H-M 'C 1 2/c 1'
_atom_sites_solution_hydrogens difmap
_atom_sites_solution_primary direct
_atom_sites_solution_secondary difmap
_audit_creation_method SHELXL-97
_cell_angle_alpha 90.00
_cell_angle_beta 99.221(3)
_cell_angle_gamma 90.00
_cell_formula_units_Z 8
_cell_length_a 12.6497(15)
_cell_length_b 12.0106(14)
_cell_length_c 12.4708(15)
_cell_measurement_temperature 296(2)
_cell_volume 1870.2(4)
_computing_cell_refinement 'Bruker SHELXTL'
_computing_data_collection 'Bruker SHELXTL'
_computing_data_reduction 'Bruker SHELXTL'
_computing_molecular_graphics Diamond
_computing_structure_refinement 'SHELXL-97 (Sheldrick, 1997)'
_computing_structure_solution 'SHELXS-97 (Sheldrick, 1990)'
_diffrn_ambient_temperature 296(2)
_diffrn_measured_fraction_theta_full 0.968
_diffrn_measured_fraction_theta_max 0.968
_diffrn_measurement_device_type 'CCD area detector'
_diffrn_measurement_method 'phi and omega scans'
_diffrn_radiation_monochromator graphite
_diffrn_radiation_source 'fine-focus sealed tube'
_diffrn_radiation_type MoK\a
_diffrn_radiation_wavelength 0.71073
_diffrn_reflns_av_R_equivalents 0.0215
_diffrn_reflns_av_sigmaI/netI 0.0239
_diffrn_reflns_limit_h_max 16
_diffrn_reflns_limit_h_min -10
_diffrn_reflns_limit_k_max 14
_diffrn_reflns_limit_k_min -15
_diffrn_reflns_limit_l_max 16
_diffrn_reflns_limit_l_min -16
_diffrn_reflns_number 6839
_diffrn_reflns_theta_full 28.32
_diffrn_reflns_theta_max 28.32
_diffrn_reflns_theta_min 2.35
_exptl_absorpt_coefficient_mu 10.033
_exptl_absorpt_correction_T_max 0.7457
_exptl_absorpt_correction_T_min 0.5269
_exptl_absorpt_correction_type empirical
_exptl_crystal_colour light-orange
_exptl_crystal_density_diffrn 2.864
_exptl_crystal_density_method 'not measured'
_exptl_crystal_description rod-like
_exptl_crystal_F_000 1504
_exptl_crystal_size_max 0.15
_exptl_crystal_size_mid 0.10
_exptl_crystal_size_min 0.10
_refine_diff_density_max 1.099
_refine_diff_density_min -1.735
_refine_diff_density_rms 0.193
_refine_ls_extinction_method none
_refine_ls_goodness_of_fit_ref 1.127
_refine_ls_hydrogen_treatment mixed
_refine_ls_matrix_type full
_refine_ls_number_parameters 174
_refine_ls_number_reflns 2262
_refine_ls_number_restraints 0
_refine_ls_restrained_S_all 1.127
_refine_ls_R_factor_all 0.0215
_refine_ls_R_factor_gt 0.0193
_refine_ls_shift/su_max 0.001
_refine_ls_shift/su_mean 0.000
_refine_ls_structure_factor_coef Fsqd
_refine_ls_weighting_details 'calc w=1/[\s^2^(Fo^2^)+(0.0241P)^2^+3.9433P] where P=(Fo^2^+2Fc^2^)/3'
_refine_ls_weighting_scheme calc
_refine_ls_wR_factor_gt 0.0478
_refine_ls_wR_factor_ref 0.0489
_reflns_number_gt 2095
_reflns_number_total 2262
_reflns_threshold_expression >2sigma(I)
_cod_data_source_file b911962k.txt
_cod_data_source_block YbSqEg
_cod_original_sg_symbol_H-M C2/c
_cod_database_code 7002805

loop_
_symmetry_equiv_pos_as_xyz
'x, y, z'
'-x, y, -z+1/2'
'x+1/2, y+1/2, z'
'-x+1/2, y+1/2, -z+1/2'
'-x, -y, -z'
'x, -y, z-1/2'
'-x+1/2, -y+1/2, -z'
'x+1/2, -y+1/2, z-1/2'

loop_
_atom_site_label
_atom_site_type_symbol
_atom_site_fract_x
_atom_site_fract_y
_atom_site_fract_z
_atom_site_U_iso_or_equiv
_atom_site_adp_type
_atom_site_occupancy
_atom_site_symmetry_multiplicity
_atom_site_calc_flag
_atom_site_refinement_flags
_atom_site_disorder_assembly
_atom_site_disorder_group
Yb1 Yb 0.272198(11) 0.463055(11) 0.222348(10) 0.00878(6) Uani 1 1 d . . .
O1 O 0.2397(2) 0.41060(19) 0.40022(19) 0.0151(5) Uani 1 1 d . . .
O2 O 0.2098(2) 0.1461(2) 0.34481(19) 0.0166(5) Uani 1 1 d . . .
O3 O 0.3685(2) 0.4327(2) 0.0881(2) 0.0208(6) Uani 1 1 d . . .
O4 O 0.6005(2) 0.5514(2) 0.1619(2) 0.0185(5) Uani 1 1 d . . .
O5 O 0.3773(2) 0.3162(2) 0.2768(2) 0.0234(6) Uani 1 1 d . . .
O6 O 0.3736(2) 0.0491(2) 0.2422(2) 0.0226(6) Uani 1 1 d . . .
O7 O 0.1489(3) 0.4667(2) 0.0492(2) 0.0215(6) Uani 1 1 d . . .
O8 O 0.1588(3) 0.3090(3) 0.1906(3) 0.0294(7) Uani 1 1 d . . .
C1 C 0.2456(3) 0.3221(3) 0.4537(3) 0.0115(6) Uani 1 1 d . . .
C2 C 0.2327(3) 0.2028(3) 0.4297(3) 0.0116(6) Uani 1 1 d . . .
C3 C 0.4408(3) 0.4705(3) 0.0408(3) 0.0142(7) Uani 1 1 d . . .
C4 C 0.5458(3) 0.5223(3) 0.0734(3) 0.0135(7) Uani 1 1 d . . .
C5 C 0.4436(3) 0.2456(3) 0.2579(3) 0.0121(7) Uani 1 1 d . . .
C6 C 0.4431(3) 0.1239(3) 0.2506(3) 0.0114(6) Uani 1 1 d . . .
C7 C 0.0856(4) 0.3696(4) 0.0169(4) 0.0295(9) Uani 1 1 d . . .
C8 C 0.0603(4) 0.3191(4) 0.1191(4) 0.0300(10) Uani 1 1 d . . .
H7A H 0.122(4) 0.315(4) -0.018(4) 0.036 Uiso 1 1 d . . .
H7B H 0.021(4) 0.387(4) -0.032(4) 0.036 Uiso 1 1 d . . .
H8A H 0.005(4) 0.371(4) 0.150(4) 0.036 Uiso 1 1 d . . .
H8B H 0.017(4) 0.249(4) 0.105(4) 0.036 Uiso 1 1 d . . .
H7O H 0.186(5) 0.485(5) 0.002(5) 0.050(18) Uiso 1 1 d . . .
H8O H 0.162(4) 0.256(4) 0.216(4) 0.033(15) Uiso 1 1 d . . .

loop_
_atom_site_aniso_label
_atom_site_aniso_U_11
_atom_site_aniso_U_22
_atom_site_aniso_U_33
_atom_site_aniso_U_23
_atom_site_aniso_U_13
_atom_site_aniso_U_12
Yb1 0.00960(9) 0.00730(9) 0.00965(8) 0.00093(5) 0.00217(6) 0.00151(5)
O1 0.0246(14) 0.0088(12) 0.0128(11) 0.0028(9) 0.0059(10) 0.0031(10)
O2 0.0264(15) 0.0103(12) 0.0131(11) -0.0044(9) 0.0029(11) -0.0011(10)
O3 0.0204(14) 0.0241(14) 0.0205(13) 0.0011(11) 0.0112(12) -0.0030(12)
O4 0.0202(14) 0.0187(13) 0.0146(12) -0.0044(10) -0.0035(11) 0.0030(11)
O5 0.0241(15) 0.0172(13) 0.0314(15) 0.0068(12) 0.0123(13) 0.0124(12)
O6 0.0229(15) 0.0174(14) 0.0299(15) -0.0062(11) 0.0111(13) -0.0107(11)
O7 0.0227(15) 0.0255(16) 0.0157(13) 0.0053(10) 0.0010(12) -0.0063(11)
O8 0.0358(18) 0.0169(15) 0.0295(15) 0.0099(13) -0.0131(14) -0.0109(13)
C1 0.0128(16) 0.0109(16) 0.0112(14) 0.0006(12) 0.0028(13) 0.0012(13)
C2 0.0119(16) 0.0120(16) 0.0112(14) 0.0004(12) 0.0023(13) -0.0006(13)
C3 0.0156(18) 0.0135(18) 0.0140(16) 0.0025(12) 0.0042(14) 0.0041(13)
C4 0.0151(18) 0.0131(17) 0.0123(15) 0.0007(12) 0.0025(14) 0.0052(13)
C5 0.0124(17) 0.0094(16) 0.0144(15) 0.0034(12) 0.0023(13) 0.0034(13)
C6 0.0135(17) 0.0108(16) 0.0106(13) -0.0005(12) 0.0039(13) -0.0014(13)
C7 0.031(2) 0.032(2) 0.0223(19) 0.0005(17) -0.0058(18) -0.006(2)
C8 0.030(2) 0.023(2) 0.033(2) 0.0053(18) -0.0056(19) -0.0111(19)

loop_
_atom_type_symbol
_atom_type_description
_atom_type_scat_dispersion_real
_atom_type_scat_dispersion_imag
_atom_type_scat_source
C C 0.0033 0.0016 'International Tables Vol C Tables 4.2.6.8 and 6.1.1.4'
H H 0.0000 0.0000 'International Tables Vol C Tables 4.2.6.8 and 6.1.1.4'
O O 0.0106 0.0060 'International Tables Vol C Tables 4.2.6.8 and 6.1.1.4'
Yb Yb -0.3850 5.5486 'International Tables Vol C Tables 4.2.6.8 and 6.1.1.4'

loop_
_geom_angle_atom_site_label_1
_geom_angle_atom_site_label_2
_geom_angle_atom_site_label_3
_geom_angle
_geom_angle_site_symmetry_1
_geom_angle_site_symmetry_3
_geom_angle_publ_flag
O6 Yb1 O5 140.84(10) 4 . ?
O6 Yb1 O4 100.66(11) 4 2_655 ?
O5 Yb1 O4 81.29(10) . 2_655 ?
O6 Yb1 O3 142.12(11) 4 . ?
O5 Yb1 O3 74.51(10) . . ?
O4 Yb1 O3 97.84(10) 2_655 . ?
O6 Yb1 O8 83.97(12) 4 . ?
O5 Yb1 O8 75.35(12) . . ?
O4 Yb1 O8 147.12(10) 2_655 . ?
O3 Yb1 O8 97.83(11) . . ?
O6 Yb1 O2 76.66(9) 4 4 ?
O5 Yb1 O2 138.34(10) . 4 ?
O4 Yb1 O2 71.97(9) 2_655 4 ?
O3 Yb1 O2 78.13(9) . 4 ?
O8 Yb1 O2 139.81(10) . 4 ?
O6 Yb1 O1 70.59(10) 4 . ?
O5 Yb1 O1 72.30(9) . . ?
O4 Yb1 O1 75.06(9) 2_655 . ?
O3 Yb1 O1 146.73(10) . . ?
O8 Yb1 O1 75.98(10) . . ?
O2 Yb1 O1 127.44(8) 4 . ?
O6 Yb1 O7 74.65(11) 4 . ?
O5 Yb1 O7 122.81(10) . . ?
O4 Yb1 O7 147.71(9) 2_655 . ?
O3 Yb1 O7 72.09(10) . . ?
O8 Yb1 O7 65.05(10) . . ?
O2 Yb1 O7 75.91(9) 4 . ?
O1 Yb1 O7 129.65(10) . . ?
C1 O1 Yb1 135.3(2) . . ?
C2 O2 Yb1 141.1(2) . 4_545 ?
C3 O3 Yb1 144.6(2) . . ?
C4 O4 Yb1 132.1(2) . 2_655 ?
C5 O5 Yb1 149.7(2) . . ?
C6 O6 Yb1 156.0(2) . 4_545 ?
C7 O7 Yb1 118.7(2) . . ?
C7 O7 H7O 111(4) . . ?
Yb1 O7 H7O 106(5) . . ?
C8 O8 Yb1 119.6(2) . . ?
C8 O8 H8O 110(5) . . ?
Yb1 O8 H8O 130(5) . . ?
O1 C1 C2 133.5(3) . 7_556 ?
O1 C1 C2 136.5(3) . . ?
C2 C1 C2 90.0(3) 7_556 . ?
O2 C2 C1 135.1(3) . 7_556 ?
O2 C2 C1 134.9(3) . . ?
C1 C2 C1 90.0(3) 7_556 . ?
O3 C3 C4 136.3(3) . . ?
O3 C3 C4 133.5(4) . 5_665 ?
C4 C3 C4 90.2(3) . 5_665 ?
O4 C4 C3 135.3(3) . . ?
O4 C4 C3 134.9(4) . 5_665 ?
C3 C4 C3 89.8(3) . 5_665 ?
O5 C5 C6 134.2(3) . . ?
O5 C5 C5 136.4(2) . 2_655 ?
C6 C5 C5 89.21(19) . 2_655 ?
O6 C6 C6 133.6(2) . 2_655 ?
O6 C6 C5 136.0(3) . . ?
C6 C6 C5 90.36(19) 2_655 . ?
O7 C7 C8 106.1(3) . . ?
O7 C7 H7A 114(3) . . ?
C8 C7 H7A 107(3) . . ?
O7 C7 H7B 112(3) . . ?
C8 C7 H7B 111(3) . . ?
H7A C7 H7B 107(4) . . ?
O8 C8 C7 106.6(4) . . ?
O8 C8 H8A 113(3) . . ?
C7 C8 H8A 108(3) . . ?
O8 C8 H8B 116(3) . . ?
C7 C8 H8B 112(3) . . ?
H8A C8 H8B 101(4) . . ?

loop_
_geom_bond_atom_site_label_1
_geom_bond_atom_site_label_2
_geom_bond_distance
_geom_bond_site_symmetry_2
_geom_bond_publ_flag
Yb1 O6 2.219(3) 4 ?
Yb1 O5 2.248(3) . ?
Yb1 O4 2.249(3) 2_655 ?
Yb1 O3 2.253(2) . ?
Yb1 O8 2.336(3) . ?
Yb1 O2 2.377(2) 4 ?
Yb1 O1 2.404(2) . ?
Yb1 O7 2.453(3) . ?
O1 C1 1.250(4) . ?
O2 C2 1.253(4) . ?
O2 Yb1 2.377(2) 4_545 ?
O3 C3 1.250(4) . ?
O4 C4 1.255(4) . ?
O4 Yb1 2.249(3) 2_655 ?
O5 C5 1.241(4) . ?
O6 C6 1.250(4) . ?
O6 Yb1 2.219(3) 4_545 ?
O7 C7 1.435(5) . ?
O7 H7O 0.83(6) . ?
O8 C8 1.417(5) . ?
O8 H8O 0.71(5) . ?
C1 C2 1.466(4) 7_556 ?
C1 C2 1.468(5) . ?
C2 C1 1.466(4) 7_556 ?
C3 C4 1.464(5) . ?
C3 C4 1.464(5) 5_665 ?
C4 C3 1.464(5) 5_665 ?
C5 C6 1.465(5) . ?
C5 C5 1.472(7) 2_655 ?
C6 C6 1.442(7) 2_655 ?
C7 C8 1.492(6) . ?
C7 H7A 0.95(5) . ?
C7 H7B 0.96(5) . ?
C8 H8A 1.05(5) . ?
C8 H8B 1.01(5) . ?
